data_7156880
loop_
_publ_author_name
'Winter, Michael'
'Faust, Kirill'
'Himmelsbach, Markus'
'Waser, Mario'

_publ_section_title
;
 Synthesis of \a-CF<sub>3</sub>-proline derivatives by means of a formal
 (3 + 2)-cyclisation between trifluoropyruvate imines and Michael
 acceptors.
;
_journal_issue 23
_journal_name_full 'Organic &amp; biomolecular chemistry'
_journal_page_first 5731
_journal_page_last 5735
_journal_paper_doi 10.1039/c9ob01134j
_journal_volume 17
_journal_year 2019
_chemical_formula_sum 'C28 H21 Br F3 N O4'
_chemical_formula_weight 572.37
_chemical_name_common WIN573
_space_group_crystal_system triclinic
_space_group_IT_number 2
_space_group_name_Hall '-P 1'
_space_group_name_H-M_alt 'P -1'
_symmetry_space_group_name_Hall '-P 1'
_symmetry_space_group_name_H-M 'P -1'
_atom_sites_solution_hydrogens mixed
_audit_update_record
;
2019-04-24 deposited with the CCDC.    2019-05-24 downloaded from the CCDC.
;
_cell_angle_alpha 85.375(2)
_cell_angle_beta 77.4740(10)
_cell_angle_gamma 63.9990(10)
_cell_formula_units_Z 2
_cell_length_a 10.1546(3)
_cell_length_b 10.8743(4)
_cell_length_c 13.3084(5)
_cell_measurement_reflns_used 9941
_cell_measurement_temperature 296.(2)
_cell_measurement_theta_max 23.8843
_cell_measurement_theta_min 2.5586
_cell_volume 1289.22(8)
_computing_cell_refinement 'SAINT V8.37A (Bruker AXS Inc., 2015)'
_computing_data_collection 'APEX3 v2016.9-0'
_computing_data_reduction 'SAINT V8.37A (Bruker AXS Inc., 2015)'
_computing_molecular_graphics 'shelXle (C.B. Huebschle, rev 807)'
_computing_publication_material 'publCIF, Diamond 3.2k'
_computing_structure_refinement 'SHELXL-2014/7 (Sheldrick, 2014)'
_computing_structure_solution 'XT, VERSION 2014/5'
_diffrn_ambient_temperature 296.(2)
_diffrn_detector_area_resol_mean 10.4167
_diffrn_measured_fraction_theta_full 0.999
_diffrn_measured_fraction_theta_max 0.999
_diffrn_measurement_device_type 'Bruker D8 Quest Eco'
_diffrn_measurement_method omega
_diffrn_radiation_monochromator graphite
_diffrn_radiation_type 'Mo K\a'
_diffrn_radiation_wavelength 0.71073
_diffrn_reflns_av_R_equivalents 0.1247
_diffrn_reflns_av_unetI/netI 0.0373
_diffrn_reflns_limit_h_max 12
_diffrn_reflns_limit_h_min -12
_diffrn_reflns_limit_k_max 13
_diffrn_reflns_limit_k_min -13
_diffrn_reflns_limit_l_max 16
_diffrn_reflns_limit_l_min -16
_diffrn_reflns_number 110108
_diffrn_reflns_theta_full 25.35
_diffrn_reflns_theta_max 25.35
_diffrn_reflns_theta_min 2.33
_diffrn_source_type 'sealed tube'
_exptl_absorpt_coefficient_mu 1.650
_exptl_absorpt_correction_T_max 0.66
_exptl_absorpt_correction_T_min 0.58
_exptl_absorpt_correction_type multi-scan
_exptl_absorpt_process_details
;
SADABS-2016/2 - Bruker AXS area detector scaling and absorption correction
;
_exptl_crystal_colour 'lustrous colourless'
_exptl_crystal_density_diffrn 1.474
_exptl_crystal_density_method 'not measured'
_exptl_crystal_description block
_exptl_crystal_F_000 580
_exptl_crystal_recrystallization_method 'Re-crystallisation from solvent'
_exptl_crystal_size_max 0.436
_exptl_crystal_size_mid 0.371
_exptl_crystal_size_min 0.272
_refine_diff_density_max 0.378
_refine_diff_density_min -0.353
_refine_ls_extinction_method none
_refine_ls_goodness_of_fit_ref 1.125
_refine_ls_hydrogen_treatment mixed
_refine_ls_matrix_type full
_refine_ls_number_parameters 339
_refine_ls_number_reflns 4719
_refine_ls_number_restraints 1
_refine_ls_restrained_S_all 1.125
_refine_ls_R_factor_all 0.0881
_refine_ls_R_factor_gt 0.0474
_refine_ls_shift/su_max 0.001
_refine_ls_shift/su_mean 0.000
_refine_ls_structure_factor_coef Fsqd
_refine_ls_weighting_details 'w=1/[\s^2^(Fo^2^)+(0.0405P)^2^+0.6806P] where P=(Fo^2^+2Fc^2^)/3'
_refine_ls_weighting_scheme calc
_refine_ls_wR_factor_gt 0.0911
_refine_ls_wR_factor_ref 0.1055
_reflns_number_gt 3229
_reflns_number_total 4719
_reflns_threshold_expression 'I > 2\s(I)'
_cod_data_source_file c9ob01134j2.cif
_cod_data_source_block FAK_WIN573_121118
_cod_depositor_comments 'Adding full bibliography for 7156880.cif.'
_cod_database_code 7156880
_publcif_funding_html
;
;

loop_
_space_group_symop_operation_xyz
'x, y, z'
'-x, -y, -z'

loop_
_atom_site_type_symbol
_atom_site_label
_atom_site_fract_x
_atom_site_fract_y
_atom_site_fract_z
_atom_site_U_iso_or_equiv
_atom_site_adp_type
_atom_site_calc_flag
_atom_site_refinement_flags_adp
_atom_site_refinement_flags_posn
_atom_site_occupancy
Br Br1 0.03977(4) 0.27257(5) 0.94723(3) 0.06890(17) Uani d . . 1
H H1 0.842(4) 0.317(3) 0.7547(16) 0.046(10) Uiso d . D 1
C C1 0.7367(3) 0.2446(3) 0.6942(2) 0.0350(7) Uani d . . 1
N N1 0.8365(3) 0.3087(3) 0.6916(2) 0.0397(6) Uani d . D 1
O O1 0.7968(3) 0.1595(2) 0.85893(17) 0.0518(6) Uani d . . 1
F F1 0.8268(2) 0.21543(19) 0.51376(13) 0.0556(5) Uani d . . 1
F F2 0.9250(2) 0.0422(2) 0.60760(15) 0.0623(6) Uani d . . 1
C C2 0.5758(3) 0.3624(3) 0.6893(2) 0.0354(7) Uani d . . 1
H H2 0.5647 0.3616 0.6181 0.042 Uiso calc U R 1
O O2 0.6785(3) 0.0728(2) 0.78353(16) 0.0470(6) Uani d . . 1
F F3 0.7028(2) 0.1038(2) 0.58141(14) 0.0576(5) Uani d . . 1
C C3 0.5939(3) 0.4951(3) 0.7014(2) 0.0349(7) Uani d . . 1
O O3 0.6191(2) 0.5001(2) 0.87971(16) 0.0483(6) Uani d . . 1
O O4 0.5049(3) 0.6213(2) 0.55214(17) 0.0555(6) Uani d . . 1
C C4 0.7625(3) 0.4473(3) 0.6524(2) 0.0383(7) Uani d . . 1
H H4 0.7724 0.4371 0.5782 0.046 Uiso calc U R 1
C C6 0.7409(3) 0.1547(3) 0.7897(2) 0.0380(7) Uani d . . 1
C C5 0.7963(4) 0.1508(3) 0.5995(2) 0.0449(8) Uani d . . 1
C C9 0.4425(3) 0.3461(3) 0.7559(2) 0.0376(7) Uani d . . 1
C C8 0.5791(5) -0.0830(5) 0.8495(4) 0.0799(13) Uani d . . 1
H H8A 0.4805 -0.0142 0.8462 0.12 Uiso calc U R 1
H H8B 0.5728 -0.1447 0.9041 0.12 Uiso calc U R 1
H H8C 0.6244 -0.1329 0.7853 0.12 Uiso calc U R 1
C C7 0.6714(4) -0.0168(4) 0.8696(3) 0.0604(10) Uani d . . 1
H H7A 0.626 0.0356 0.9337 0.073 Uiso calc U R 1
H H7B 0.771 -0.0851 0.8743 0.073 Uiso calc U R 1
C C10 0.3550(4) 0.3109(3) 0.7081(3) 0.0469(8) Uani d . . 1
H H10 0.3761 0.3032 0.6367 0.056 Uiso calc U R 1
C C11 0.2374(4) 0.2871(4) 0.7641(3) 0.0550(9) Uani d . . 1
H H11 0.1818 0.2612 0.7308 0.066 Uiso calc U R 1
C C12 0.2032(4) 0.3018(3) 0.8689(3) 0.0476(8) Uani d . . 1
C C13 0.2852(4) 0.3395(4) 0.9191(3) 0.0492(9) Uani d . . 1
H H13 0.2602 0.3514 0.9903 0.059 Uiso calc U R 1
C C14 0.4053(4) 0.3593(3) 0.8623(2) 0.0456(8) Uani d . . 1
H H14 0.4627 0.3821 0.8963 0.055 Uiso calc U R 1
C C15 0.5498(3) 0.5512(3) 0.8114(2) 0.0390(7) Uani d . . 1
C C16 0.4136(3) 0.6809(3) 0.8188(2) 0.0392(7) Uani d . . 1
C C17 0.3230(4) 0.7592(4) 0.9059(3) 0.0520(9) Uani d . . 1
H H17 0.342 0.7311 0.9712 0.062 Uiso calc U R 1
C C18 0.2045(4) 0.8794(4) 0.8918(3) 0.0640(11) Uani d . . 1
H H18 0.1417 0.9336 0.949 0.077 Uiso calc U R 1
C C19 0.1755(4) 0.9228(4) 0.7947(3) 0.0662(11) Uani d . . 1
H H19 0.095 1.0059 0.7879 0.079 Uiso calc U R 1
C C20 0.2649(4) 0.8439(4) 0.7079(3) 0.0551(9) Uani d . . 1
H H20 0.2461 0.8728 0.6426 0.066 Uiso calc U R 1
C C21 0.3829(3) 0.7210(3) 0.7216(2) 0.0411(8) Uani d . . 1
C C22 0.4926(3) 0.6153(3) 0.6446(2) 0.0392(7) Uani d . . 1
C C23 0.8312(3) 0.5411(3) 0.6644(2) 0.0422(8) Uani d . . 1
C C24 0.8901(4) 0.5421(4) 0.7483(3) 0.0532(9) Uani d . . 1
H H24 0.886 0.4835 0.8025 0.064 Uiso calc U R 1
C C25 0.9555(4) 0.6294(4) 0.7529(3) 0.0651(11) Uani d . . 1
H H25 0.9963 0.6279 0.8095 0.078 Uiso calc U R 1
C C26 0.9600(5) 0.7173(4) 0.6746(4) 0.0705(12) Uani d . . 1
H H26 1.0042 0.7754 0.6777 0.085 Uiso calc U R 1
C C27 0.8999(5) 0.7203(4) 0.5920(4) 0.0772(13) Uani d . . 1
H H27 0.9011 0.782 0.5396 0.093 Uiso calc U R 1
C C28 0.8373(4) 0.6320(4) 0.5857(3) 0.0616(10) Uani d . . 1
H H28 0.7986 0.6332 0.5281 0.074 Uiso calc U R 1

loop_
_atom_site_aniso_label
_atom_site_aniso_U_11
_atom_site_aniso_U_22
_atom_site_aniso_U_33
_atom_site_aniso_U_12
_atom_site_aniso_U_13
_atom_site_aniso_U_23
Br1 0.0514(2) 0.0862(3) 0.0725(3) -0.0388(2) -0.00489(19) 0.0162(2)
C1 0.0352(16) 0.0360(17) 0.0305(16) -0.0145(14) -0.0019(13) -0.0005(14)
N1 0.0374(14) 0.0367(15) 0.0429(17) -0.0160(12) -0.0037(13) -0.0002(13)
O1 0.0589(15) 0.0595(16) 0.0395(13) -0.0257(13) -0.0168(12) 0.0067(11)
F1 0.0703(13) 0.0584(12) 0.0318(10) -0.0290(11) 0.0059(9) -0.0020(9)
F2 0.0583(13) 0.0454(12) 0.0561(12) -0.0016(11) 0.0000(10) -0.0100(10)
C2 0.0362(17) 0.0376(18) 0.0302(16) -0.0139(14) -0.0066(13) -0.0010(13)
O2 0.0600(14) 0.0466(13) 0.0412(12) -0.0305(12) -0.0115(11) 0.0115(10)
F3 0.0772(14) 0.0586(13) 0.0469(11) -0.0392(12) -0.0072(10) -0.0080(9)
C3 0.0371(17) 0.0328(17) 0.0312(16) -0.0127(14) -0.0051(13) 0.0004(13)
O3 0.0486(13) 0.0563(15) 0.0378(12) -0.0184(12) -0.0146(11) 0.0037(11)
O4 0.0698(16) 0.0522(15) 0.0353(14) -0.0172(13) -0.0135(12) 0.0031(11)
C4 0.0396(17) 0.0367(18) 0.0350(17) -0.0155(15) -0.0023(14) -0.0001(14)
C6 0.0341(17) 0.0340(18) 0.0358(18) -0.0080(15) -0.0020(14) 0.0004(14)
C5 0.051(2) 0.044(2) 0.0359(18) -0.0199(19) -0.0006(15) 0.0000(16)
C9 0.0356(17) 0.0359(18) 0.0364(17) -0.0122(15) -0.0061(14) 0.0047(14)
C8 0.084(3) 0.075(3) 0.091(3) -0.051(3) -0.009(3) 0.020(3)
C7 0.074(3) 0.054(2) 0.051(2) -0.031(2) -0.0071(19) 0.0176(18)
C10 0.0423(19) 0.058(2) 0.0405(18) -0.0217(18) -0.0090(15) 0.0013(16)
C11 0.045(2) 0.069(3) 0.056(2) -0.0296(19) -0.0105(17) -0.0004(19)
C12 0.0355(18) 0.047(2) 0.056(2) -0.0161(16) -0.0054(16) 0.0054(17)
C13 0.047(2) 0.056(2) 0.0385(18) -0.0197(18) -0.0008(16) 0.0013(16)
C14 0.0443(19) 0.054(2) 0.0394(18) -0.0236(17) -0.0063(15) 0.0007(16)
C15 0.0392(18) 0.0419(19) 0.0367(18) -0.0201(16) -0.0043(15) 0.0028(15)
C16 0.0361(17) 0.0400(18) 0.0389(18) -0.0142(15) -0.0057(14) -0.0034(15)
C17 0.046(2) 0.058(2) 0.044(2) -0.0170(19) -0.0008(16) -0.0104(18)
C18 0.048(2) 0.065(3) 0.060(3) -0.009(2) 0.0005(19) -0.021(2)
C19 0.047(2) 0.055(2) 0.077(3) -0.0009(19) -0.015(2) -0.012(2)
C20 0.053(2) 0.048(2) 0.058(2) -0.0112(19) -0.0221(19) -0.0002(18)
C21 0.0392(18) 0.0378(19) 0.0435(19) -0.0133(16) -0.0096(15) -0.0012(15)
C22 0.0430(18) 0.0369(18) 0.0376(19) -0.0179(16) -0.0070(15) 0.0012(15)
C23 0.0384(18) 0.0385(19) 0.0456(19) -0.0165(16) 0.0002(15) -0.0015(15)
C24 0.054(2) 0.049(2) 0.061(2) -0.0253(18) -0.0143(18) 0.0067(18)
C25 0.065(3) 0.064(3) 0.079(3) -0.035(2) -0.021(2) -0.004(2)
C26 0.071(3) 0.063(3) 0.093(3) -0.046(2) -0.009(2) 0.001(2)
C27 0.092(3) 0.072(3) 0.086(3) -0.058(3) -0.016(3) 0.024(2)
C28 0.074(3) 0.068(3) 0.055(2) -0.044(2) -0.0115(19) 0.012(2)

loop_
_atom_type_symbol
_atom_type_description
_atom_type_scat_dispersion_real
_atom_type_scat_dispersion_imag
_atom_type_scat_source
C C 0.0033 0.0016 'International Tables Vol C Tables 4.2.6.8 and 6.1.1.4'
H H 0.0000 0.0000 'International Tables Vol C Tables 4.2.6.8 and 6.1.1.4'
Br Br -0.2901 2.4595 'International Tables Vol C Tables 4.2.6.8 and 6.1.1.4'
F F 0.0171 0.0103 'International Tables Vol C Tables 4.2.6.8 and 6.1.1.4'
N N 0.0061 0.0033 'International Tables Vol C Tables 4.2.6.8 and 6.1.1.4'
O O 0.0106 0.0060 'International Tables Vol C Tables 4.2.6.8 and 6.1.1.4'

loop_
_geom_angle_atom_site_label_1
_geom_angle_atom_site_label_2
_geom_angle_atom_site_label_3
_geom_angle
N1 C1 C5 107.6(2)
N1 C1 C6 109.6(2)
C5 C1 C6 107.6(2)
N1 C1 C2 107.6(2)
C5 C1 C2 110.0(2)
C6 C1 C2 114.2(2)
C1 N1 C4 106.5(2)
C1 N1 H1 107.(2)
C4 N1 H1 107.(2)
C9 C2 C3 118.9(2)
C9 C2 C1 116.9(2)
C3 C2 C1 103.1(2)
C9 C2 H2 105.6
C3 C2 H2 105.6
C1 C2 H2 105.6
C6 O2 C7 117.6(3)
C15 C3 C22 102.8(2)
C15 C3 C4 114.0(2)
C22 C3 C4 112.4(2)
C15 C3 C2 115.3(2)
C22 C3 C2 112.0(2)
C4 C3 C2 100.8(2)
N1 C4 C23 114.8(3)
N1 C4 C3 104.5(2)
C23 C4 C3 117.2(2)
N1 C4 H4 106.5
C23 C4 H4 106.5
C3 C4 H4 106.5
O1 C6 O2 125.8(3)
O1 C6 C1 122.9(3)
O2 C6 C1 111.2(3)
F3 C5 F2 107.6(3)
F3 C5 F1 105.9(3)
F2 C5 F1 106.3(2)
F3 C5 C1 114.4(3)
F2 C5 C1 110.9(3)
F1 C5 C1 111.3(3)
C14 C9 C10 117.4(3)
C14 C9 C2 124.2(3)
C10 C9 C2 118.4(3)
C7 C8 H8A 109.5
C7 C8 H8B 109.5
H8A C8 H8B 109.5
C7 C8 H8C 109.5
H8A C8 H8C 109.5
H8B C8 H8C 109.5
O2 C7 C8 106.5(3)
O2 C7 H7A 110.4
C8 C7 H7A 110.4
O2 C7 H7B 110.4
C8 C7 H7B 110.4
H7A C7 H7B 108.6
C11 C10 C9 121.5(3)
C11 C10 H10 119.3
C9 C10 H10 119.3
C12 C11 C10 119.7(3)
C12 C11 H11 120.2
C10 C11 H11 120.2
C11 C12 C13 120.6(3)
C11 C12 Br1 120.3(3)
C13 C12 Br1 119.0(3)
C12 C13 C14 119.1(3)
C12 C13 H13 120.5
C14 C13 H13 120.5
C13 C14 C9 121.7(3)
C13 C14 H14 119.1
C9 C14 H14 119.1
O3 C15 C16 126.0(3)
O3 C15 C3 125.8(3)
C16 C15 C3 108.2(3)
C17 C16 C21 121.3(3)
C17 C16 C15 128.7(3)
C21 C16 C15 110.0(3)
C18 C17 C16 117.4(3)
C18 C17 H17 121.3
C16 C17 H17 121.3
C17 C18 C19 121.8(3)
C17 C18 H18 119.1
C19 C18 H18 119.1
C20 C19 C18 120.8(4)
C20 C19 H19 119.6
C18 C19 H19 119.6
C21 C20 C19 117.7(3)
C21 C20 H20 121.2
C19 C20 H20 121.2
C20 C21 C16 120.9(3)
C20 C21 C22 129.5(3)
C16 C21 C22 109.6(3)
O4 C22 C21 127.1(3)
O4 C22 C3 124.6(3)
C21 C22 C3 108.3(2)
C24 C23 C28 117.8(3)
C24 C23 C4 124.1(3)
C28 C23 C4 118.1(3)
C23 C24 C25 120.9(3)
C23 C24 H24 119.5
C25 C24 H24 119.5
C26 C25 C24 120.0(4)
C26 C25 H25 120.0
C24 C25 H25 120.0
C27 C26 C25 120.3(4)
C27 C26 H26 119.9
C25 C26 H26 119.9
C26 C27 C28 120.2(4)
C26 C27 H27 119.9
C28 C27 H27 119.9
C27 C28 C23 120.8(4)
C27 C28 H28 119.6
C23 C28 H28 119.6

loop_
_geom_bond_atom_site_label_1
_geom_bond_atom_site_label_2
_geom_bond_distance
Br1 C12 1.897(3)
C1 N1 1.454(4)
C1 C5 1.527(4)
C1 C6 1.536(4)
C1 C2 1.585(4)
N1 C4 1.470(4)
N1 H1 0.869(17)
O1 C6 1.197(4)
F1 C5 1.342(3)
F2 C5 1.342(4)
C2 C9 1.522(4)
C2 C3 1.557(4)
C2 H2 0.98
O2 C6 1.316(4)
O2 C7 1.453(4)
F3 C5 1.328(4)
C3 C15 1.528(4)
C3 C22 1.529(4)
C3 C4 1.555(4)
O3 C15 1.219(4)
O4 C22 1.209(3)
C4 C23 1.500(4)
C4 H4 0.98
C9 C14 1.386(4)
C9 C10 1.386(4)
C8 C7 1.483(5)
C8 H8A 0.96
C8 H8B 0.96
C8 H8C 0.96
C7 H7A 0.97
C7 H7B 0.97
C10 C11 1.379(4)
C10 H10 0.93
C11 C12 1.367(5)
C11 H11 0.93
C12 C13 1.376(5)
C13 C14 1.382(4)
C13 H13 0.93
C14 H14 0.93
C15 C16 1.471(4)
C16 C17 1.387(4)
C16 C21 1.388(4)
C17 C18 1.368(5)
C17 H17 0.93
C18 C19 1.387(5)
C18 H18 0.93
C19 C20 1.384(5)
C19 H19 0.93
C20 C21 1.381(5)
C20 H20 0.93
C21 C22 1.479(4)
C23 C24 1.380(5)
C23 C28 1.392(5)
C24 C25 1.387(5)
C24 H24 0.93
C25 C26 1.364(6)
C25 H25 0.93
C26 C27 1.359(6)
C26 H26 0.93
C27 C28 1.381(5)
C27 H27 0.93
C28 H28 0.93
